data_1553906
loop_
_publ_author_name
'Shen, Hong-Qiang'
'Liu, Cong'
'Zhou, Ji'
'Zhou, Yong-Gui'

_publ_section_title
;
 Enantioselective palladium-catalyzed C--H functionalization of pyrroles
 using an axially chiral 2,2&#x2032;-bipyridine ligand
;
_journal_issue 4
_journal_name_full 'Organic Chemistry Frontiers'
_journal_page_first 611
_journal_paper_doi 10.1039/C7QO00815E
_journal_volume 5
_journal_year 2018
_chemical_absolute_configuration rmad
_chemical_formula_moiety 'C23 H25 N O2'
_chemical_formula_sum 'C23 H25 N O2'
_chemical_formula_weight 347.44
_space_group_crystal_system monoclinic
_space_group_IT_number 5
_space_group_name_Hall 'C 2y'
_space_group_name_H-M_alt 'C 1 2 1'
_atom_sites_solution_hydrogens geom
_atom_sites_solution_primary dual
_audit_creation_date 2017-05-17
_audit_creation_method
;
Olex2 1.2
(compiled 2017.03.28 svn.r3405 for OlexSys, GUI svn.r5335)
;
_audit_update_record
;
2017-08-04 deposited with the CCDC.
2017-11-06 downloaded from the CCDC.
;
_cell_angle_alpha 90
_cell_angle_beta 110.034(2)
_cell_angle_gamma 90
_cell_formula_units_Z 4
_cell_length_a 17.0278(9)
_cell_length_b 8.4534(5)
_cell_length_c 14.6680(8)
_cell_measurement_reflns_used 8702
_cell_measurement_temperature 301(2)
_cell_measurement_theta_max 70.11
_cell_measurement_theta_min 5.360
_cell_volume 1983.59(19)
_computing_cell_refinement 'SAINT v8.37A (Bruker, 2015)'
_computing_data_reduction 'SAINT v8.37A (Bruker, 2015)'
_computing_molecular_graphics 'Olex2 (Dolomanov et al., 2009)'
_computing_publication_material 'Olex2 (Dolomanov et al., 2009)'
_computing_structure_refinement 'ShelXL (Sheldrick, 2015)'
_computing_structure_solution 'ShelXT (Sheldrick, 2015)'
_diffrn_ambient_temperature 301.2
_diffrn_measured_fraction_theta_full 0.979
_diffrn_measured_fraction_theta_max 0.976
_diffrn_measurement_device_type 'Bruker APEX-II CCD'
_diffrn_measurement_method '\f and \w scans'
_diffrn_radiation_type CuK\a
_diffrn_radiation_wavelength 1.54178
_diffrn_reflns_av_R_equivalents 0.0492
_diffrn_reflns_av_unetI/netI 0.0438
_diffrn_reflns_Laue_measured_fraction_full 0.979
_diffrn_reflns_Laue_measured_fraction_max 0.976
_diffrn_reflns_limit_h_max 20
_diffrn_reflns_limit_h_min -20
_diffrn_reflns_limit_k_max 10
_diffrn_reflns_limit_k_min -10
_diffrn_reflns_limit_l_max 17
_diffrn_reflns_limit_l_min -17
_diffrn_reflns_number 13417
_diffrn_reflns_point_group_measured_fraction_full 0.968
_diffrn_reflns_point_group_measured_fraction_max 0.964
_diffrn_reflns_theta_full 67.679
_diffrn_reflns_theta_max 70.161
_diffrn_reflns_theta_min 5.359
_diffrn_standards_number 0
_exptl_absorpt_coefficient_mu 0.578
_exptl_absorpt_correction_T_max 0.7533
_exptl_absorpt_correction_T_min 0.5298
_exptl_absorpt_correction_type multi-scan
_exptl_absorpt_process_details
'SADABS-2016/2 (Bruker,2016/2) was used for absorption correction. wR2(int) was 0.1466 before and 0.0857 after correction. The Ratio of minimum to maximum transmission is 0.7033. The \l/2 correction factor is Not present.'
_exptl_crystal_colour colourless
_exptl_crystal_density_diffrn 1.163
_exptl_crystal_description block
_exptl_crystal_F_000 744
_exptl_crystal_size_max 0.3
_exptl_crystal_size_mid 0.25
_exptl_crystal_size_min 0.15
_refine_diff_density_max 0.187
_refine_diff_density_min -0.174
_refine_diff_density_rms 0.031
_refine_ls_abs_structure_details
;
 Flack x determined using 1228 quotients [(I+)-(I-)]/[(I+)+(I-)]
 (Parsons, Flack and Wagner, Acta Cryst. B69 (2013) 249-259).
;
_refine_ls_abs_structure_Flack 0.07(18)
_refine_ls_extinction_method none
_refine_ls_goodness_of_fit_ref 1.048
_refine_ls_hydrogen_treatment constr
_refine_ls_matrix_type full
_refine_ls_number_parameters 238
_refine_ls_number_reflns 3654
_refine_ls_number_restraints 1
_refine_ls_restrained_S_all 1.048
_refine_ls_R_factor_all 0.0703
_refine_ls_R_factor_gt 0.0640
_refine_ls_shift/su_max 0.000
_refine_ls_shift/su_mean 0.000
_refine_ls_structure_factor_coef Fsqd
_refine_ls_weighting_details 'w=1/[\s^2^(Fo^2^)+(0.1124P)^2^+0.3301P] where P=(Fo^2^+2Fc^2^)/3'
_refine_ls_weighting_scheme calc
_refine_ls_wR_factor_gt 0.1766
_refine_ls_wR_factor_ref 0.1844
_reflns_Friedel_coverage 0.840
_reflns_Friedel_fraction_full 0.955
_reflns_Friedel_fraction_max 0.949
_reflns_number_gt 3230
_reflns_number_total 3654
_reflns_threshold_expression 'I > 2\s(I)'
_cod_data_source_file c7qo00815e2.cif
_cod_data_source_block cu_d8v17020_0m
_cod_database_code 1553906
_shelx_shelxl_version_number 2016/6
_shelx_space_group_comment
;
The symmetry employed for this shelxl refinement is uniquely defined
by the following loop, which should always be used as a source of
symmetry information in preference to the above space-group names.
They are only intended as comments.
;
_shelx_estimated_absorpt_t_max 0.918
_shelx_estimated_absorpt_t_min 0.846
_olex2_refinement_description
;
1. Fixed Uiso
 At 1.2 times of:
  All C(H) groups, All C(H,H) groups
 At 1.5 times of:
  All C(H,H,H) groups
2.a Ternary CH refined with riding coordinates:
 C1(H1)
2.b Secondary CH2 refined with riding coordinates:
 C9(H9A,H9B), C17(H17A,H17B)
2.c Aromatic/amide H refined with riding coordinates:
 C3(H3), C12(H12), C13(H13), C14(H14), C15(H15), C16(H16), C19(H19), C20(H20),
 C21(H21), C22(H22), C23(H23)
2.d Idealised Me refined as rotating group:
 C6(H6A,H6B,H6C), C7(H7A,H7B,H7C), C10(H10A,H10B,H10C)
;
_olex2_submission_special_instructions 'No special instructions were received'

loop_
_space_group_symop_operation_xyz
'x, y, z'
'-x, y, -z'
'x+1/2, y+1/2, z'
'-x+1/2, y+1/2, -z'

loop_
_atom_site_label
_atom_site_type_symbol
_atom_site_fract_x
_atom_site_fract_y
_atom_site_fract_z
_atom_site_U_iso_or_equiv
_atom_site_adp_type
_atom_site_occupancy
_atom_site_site_symmetry_order
_atom_site_calc_flag
_atom_site_refinement_flags_posn
O1 O -0.3619(3) -0.7181(8) -0.1185(5) 0.210(4) Uani 1 1 d .
O2 O -0.4627(3) -0.8211(5) -0.2373(3) 0.1379(16) Uani 1 1 d .
N1 N -0.61247(17) -0.3011(5) -0.2622(2) 0.0778(8) Uani 1 1 d .
C1 C -0.4338(2) -0.5537(5) -0.2530(3) 0.0735(9) Uani 1 1 d .
H1 H -0.451437 -0.584144 -0.321538 0.088 Uiso 1 1 calc R
C2 C -0.5064(2) -0.4673(4) -0.2385(2) 0.0702(8) Uani 1 1 d .
C3 C -0.5292(2) -0.4643(6) -0.1545(3) 0.0843(11) Uani 1 1 d .
H3 H -0.503729 -0.521869 -0.098071 0.101 Uiso 1 1 calc R
C4 C -0.5947(2) -0.3632(6) -0.1700(3) 0.0863(12) Uani 1 1 d .
C5 C -0.55872(19) -0.3655(5) -0.3042(2) 0.0693(8) Uani 1 1 d .
C6 C -0.5609(3) -0.3216(6) -0.4030(3) 0.0882(11) Uani 1 1 d .
H6A H -0.529066 -0.226680 -0.399617 0.132 Uiso 1 1 calc GR
H6B H -0.617741 -0.304004 -0.444032 0.132 Uiso 1 1 calc GR
H6C H -0.537335 -0.405690 -0.429328 0.132 Uiso 1 1 calc GR
C7 C -0.6411(3) -0.3168(10) -0.1042(4) 0.121(2) Uani 1 1 d .
H7A H -0.695693 -0.364076 -0.126572 0.182 Uiso 1 1 calc GR
H7B H -0.646519 -0.203743 -0.104150 0.182 Uiso 1 1 calc GR
H7C H -0.611009 -0.352714 -0.039512 0.182 Uiso 1 1 calc GR
C8 C -0.4128(3) -0.7053(6) -0.1937(4) 0.1001(15) Uani 1 1 d .
C9 C -0.4443(9) -0.9764(10) -0.1902(8) 0.220(6) Uani 1 1 d .
H9A H -0.466632 -1.059284 -0.237776 0.264 Uiso 1 1 calc R
H9B H -0.384306 -0.990931 -0.161743 0.264 Uiso 1 1 calc R
C10 C -0.4787(8) -0.9853(15) -0.1215(11) 0.235(7) Uani 1 1 d .
H10A H -0.447604 -0.920517 -0.067370 0.353 Uiso 1 1 calc GR
H10B H -0.477795 -1.093085 -0.100532 0.353 Uiso 1 1 calc GR
H10C H -0.535416 -0.948692 -0.146869 0.353 Uiso 1 1 calc GR
C11 C -0.3575(2) -0.4480(4) -0.2329(2) 0.0710(8) Uani 1 1 d .
C12 C -0.3322(3) -0.4031(6) -0.3079(3) 0.0880(11) Uani 1 1 d .
H12 H -0.361564 -0.439525 -0.370109 0.106 Uiso 1 1 calc R
C13 C -0.2644(4) -0.3054(8) -0.2940(6) 0.1223(19) Uani 1 1 d .
H13 H -0.248781 -0.275875 -0.346483 0.147 Uiso 1 1 calc R
C14 C -0.2206(3) -0.2527(8) -0.2042(7) 0.129(2) Uani 1 1 d .
H14 H -0.174332 -0.187835 -0.194401 0.155 Uiso 1 1 calc R
C15 C -0.2445(3) -0.2949(9) -0.1276(5) 0.130(2) Uani 1 1 d .
H15 H -0.213970 -0.258527 -0.065674 0.156 Uiso 1 1 calc R
C16 C -0.3141(3) -0.3920(8) -0.1409(4) 0.1075(16) Uani 1 1 d .
H16 H -0.330885 -0.418376 -0.088730 0.129 Uiso 1 1 calc R
C17 C -0.6763(2) -0.1840(6) -0.3079(3) 0.0881(11) Uani 1 1 d .
H17A H -0.652274 -0.103765 -0.337670 0.106 Uiso 1 1 calc R
H17B H -0.692739 -0.132822 -0.258035 0.106 Uiso 1 1 calc R
C18 C -0.7538(2) -0.2506(5) -0.3844(3) 0.0755(9) Uani 1 1 d .
C19 C -0.7939(2) -0.3807(6) -0.3655(3) 0.0890(11) Uani 1 1 d .
H19 H -0.771992 -0.432358 -0.306133 0.107 Uiso 1 1 calc R
C20 C -0.8667(3) -0.4355(7) -0.4341(4) 0.0995(13) Uani 1 1 d .
H20 H -0.893363 -0.523849 -0.420514 0.119 Uiso 1 1 calc R
C21 C -0.8998(2) -0.3619(7) -0.5213(3) 0.0957(13) Uani 1 1 d .
H21 H -0.949016 -0.399296 -0.566881 0.115 Uiso 1 1 calc R
C22 C -0.8607(3) -0.2330(7) -0.5415(3) 0.0938(13) Uani 1 1 d .
H22 H -0.882759 -0.182435 -0.601161 0.113 Uiso 1 1 calc R
C23 C -0.7878(2) -0.1774(6) -0.4728(3) 0.0857(11) Uani 1 1 d .
H23 H -0.761494 -0.089062 -0.486878 0.103 Uiso 1 1 calc R

loop_
_atom_site_aniso_label
_atom_site_aniso_U_11
_atom_site_aniso_U_22
_atom_site_aniso_U_33
_atom_site_aniso_U_23
_atom_site_aniso_U_13
_atom_site_aniso_U_12
O1 0.167(4) 0.173(4) 0.177(4) 0.099(4) -0.086(4) -0.073(4)
O2 0.167(4) 0.091(2) 0.117(3) 0.018(2) 0.000(3) -0.027(3)
N1 0.0606(14) 0.103(2) 0.0623(15) 0.0052(15) 0.0112(12) -0.0005(15)
C1 0.0676(18) 0.082(2) 0.0608(17) 0.0087(16) 0.0088(15) -0.0027(16)
C2 0.0583(16) 0.087(2) 0.0559(16) 0.0072(15) 0.0076(13) -0.0107(15)
C3 0.0689(19) 0.120(3) 0.0562(17) 0.0169(19) 0.0109(15) -0.010(2)
C4 0.0646(18) 0.130(4) 0.0593(18) 0.005(2) 0.0150(15) -0.011(2)
C5 0.0585(15) 0.087(2) 0.0558(16) 0.0059(15) 0.0109(12) -0.0060(15)
C6 0.085(2) 0.108(3) 0.0643(19) 0.021(2) 0.0165(17) 0.009(2)
C7 0.094(3) 0.195(6) 0.080(3) -0.001(4) 0.037(2) 0.001(4)
C8 0.066(2) 0.108(3) 0.102(3) 0.029(3) -0.003(2) -0.009(2)
C9 0.330(16) 0.120(6) 0.152(8) 0.042(5) 0.006(10) -0.062(8)
C10 0.238(11) 0.208(12) 0.208(11) 0.084(9) 0.011(10) -0.084(10)
C11 0.0617(17) 0.080(2) 0.0666(19) 0.0037(16) 0.0162(15) 0.0017(16)
C12 0.093(2) 0.090(2) 0.093(3) 0.013(2) 0.048(2) 0.009(2)
C13 0.106(4) 0.124(4) 0.159(6) 0.026(4) 0.073(4) -0.001(3)
C14 0.080(3) 0.120(4) 0.186(7) 0.013(4) 0.044(4) -0.020(3)
C15 0.092(3) 0.141(5) 0.129(5) -0.022(4) 0.003(3) -0.036(3)
C16 0.097(3) 0.140(4) 0.078(3) -0.017(3) 0.020(2) -0.034(3)
C17 0.067(2) 0.095(3) 0.091(3) -0.005(2) 0.0120(19) 0.0034(19)
C18 0.0601(16) 0.094(2) 0.0695(19) -0.0012(17) 0.0177(15) 0.0105(16)
C19 0.073(2) 0.106(3) 0.083(2) 0.004(2) 0.0200(19) 0.000(2)
C20 0.074(2) 0.122(4) 0.099(3) -0.003(3) 0.026(2) -0.012(2)
C21 0.0602(18) 0.133(4) 0.085(3) -0.018(3) 0.0132(18) 0.006(2)
C22 0.073(2) 0.130(4) 0.071(2) 0.001(2) 0.0153(18) 0.023(2)
C23 0.074(2) 0.101(3) 0.081(2) 0.007(2) 0.0253(19) 0.010(2)

loop_
_atom_type_symbol
_atom_type_description
_atom_type_scat_dispersion_real
_atom_type_scat_dispersion_imag
_atom_type_scat_source
C C 0.0181 0.0091 'International Tables Vol C Tables 4.2.6.8 and 6.1.1.4'
H H 0.0000 0.0000 'International Tables Vol C Tables 4.2.6.8 and 6.1.1.4'
N N 0.0311 0.0180 'International Tables Vol C Tables 4.2.6.8 and 6.1.1.4'
O O 0.0492 0.0322 'International Tables Vol C Tables 4.2.6.8 and 6.1.1.4'

loop_
_geom_angle_atom_site_label_1
_geom_angle_atom_site_label_2
_geom_angle_atom_site_label_3
_geom_angle
C8 O2 C9 116.1(5)
C4 N1 C17 126.0(3)
C5 N1 C4 109.3(3)
C5 N1 C17 124.7(3)
C2 C1 H1 107.1
C2 C1 C8 111.8(3)
C2 C1 C11 112.0(3)
C8 C1 H1 107.1
C8 C1 C11 111.4(3)
C11 C1 H1 107.1
C3 C2 C1 127.8(3)
C5 C2 C1 124.8(3)
C5 C2 C3 107.2(3)
C2 C3 H3 125.7
C4 C3 C2 108.7(3)
C4 C3 H3 125.7
N1 C4 C7 123.0(4)
C3 C4 N1 107.0(3)
C3 C4 C7 129.9(4)
N1 C5 C6 122.6(3)
C2 C5 N1 107.8(3)
C2 C5 C6 129.6(4)
C5 C6 H6A 109.5
C5 C6 H6B 109.5
C5 C6 H6C 109.5
H6A C6 H6B 109.5
H6A C6 H6C 109.5
H6B C6 H6C 109.5
C4 C7 H7A 109.5
C4 C7 H7B 109.5
C4 C7 H7C 109.5
H7A C7 H7B 109.5
H7A C7 H7C 109.5
H7B C7 H7C 109.5
O1 C8 O2 123.1(5)
O1 C8 C1 125.5(5)
O2 C8 C1 111.3(3)
O2 C9 H9A 109.8
O2 C9 H9B 109.8
H9A C9 H9B 108.3
C10 C9 O2 109.2(13)
C10 C9 H9A 109.8
C10 C9 H9B 109.8
C9 C10 H10A 109.5
C9 C10 H10B 109.5
C9 C10 H10C 109.5
H10A C10 H10B 109.5
H10A C10 H10C 109.5
H10B C10 H10C 109.5
C12 C11 C1 119.4(4)
C12 C11 C16 118.8(4)
C16 C11 C1 121.7(4)
C11 C12 H12 119.1
C11 C12 C13 121.8(5)
C13 C12 H12 119.1
C12 C13 H13 120.1
C14 C13 C12 119.8(5)
C14 C13 H13 120.1
C13 C14 H14 120.1
C13 C14 C15 119.8(5)
C15 C14 H14 120.1
C14 C15 H15 119.5
C14 C15 C16 121.0(6)
C16 C15 H15 119.5
C11 C16 C15 118.7(5)
C11 C16 H16 120.6
C15 C16 H16 120.6
N1 C17 H17A 108.7
N1 C17 H17B 108.7
N1 C17 C18 114.3(4)
H17A C17 H17B 107.6
C18 C17 H17A 108.7
C18 C17 H17B 108.7
C19 C18 C17 121.0(4)
C19 C18 C23 118.2(4)
C23 C18 C17 120.7(4)
C18 C19 H19 119.8
C18 C19 C20 120.4(4)
C20 C19 H19 119.8
C19 C20 H20 119.6
C21 C20 C19 120.8(5)
C21 C20 H20 119.6
C20 C21 H21 120.2
C20 C21 C22 119.7(4)
C22 C21 H21 120.2
C21 C22 H22 120.1
C21 C22 C23 119.8(4)
C23 C22 H22 120.1
C18 C23 C22 121.2(4)
C18 C23 H23 119.4
C22 C23 H23 119.4

loop_
_geom_bond_atom_site_label_1
_geom_bond_atom_site_label_2
_geom_bond_distance
O1 C8 1.151(6)
O2 C8 1.311(6)
O2 C9 1.467(9)
N1 C4 1.384(5)
N1 C5 1.378(5)
N1 C17 1.453(5)
C1 H1 0.9800
C1 C2 1.512(5)
C1 C8 1.521(6)
C1 C11 1.521(5)
C2 C3 1.412(5)
C2 C5 1.369(5)
C3 H3 0.9300
C3 C4 1.361(6)
C4 C7 1.494(6)
C5 C6 1.485(5)
C6 H6A 0.9600
C6 H6B 0.9600
C6 H6C 0.9600
C7 H7A 0.9600
C7 H7B 0.9600
C7 H7C 0.9600
C9 H9A 0.9700
C9 H9B 0.9700
C9 C10 1.33(2)
C10 H10A 0.9600
C10 H10B 0.9600
C10 H10C 0.9600
C11 C12 1.366(5)
C11 C16 1.381(6)
C12 H12 0.9300
C12 C13 1.377(8)
C13 H13 0.9300
C13 C14 1.348(9)
C14 H14 0.9300
C14 C15 1.367(10)
C15 H15 0.9300
C15 C16 1.401(8)
C16 H16 0.9300
C17 H17A 0.9700
C17 H17B 0.9700
C17 C18 1.517(5)
C18 C19 1.373(6)
C18 C23 1.374(6)
C19 H19 0.9300
C19 C20 1.382(6)
C20 H20 0.9300
C20 C21 1.358(7)
C21 H21 0.9300
C21 C22 1.363(8)
C22 H22 0.9300
C22 C23 1.384(6)
C23 H23 0.9300
